data_4022751
loop_
_publ_author_name
'Philip J. Parsons'
'Alexander J. Waters'
'Daryl S. Walter'
'Johnathan Board'

_publ_section_title
;
 A New Route to Highly Functionalized Heterocyclic Rings
;
_journal_name_full 'Journal of Organic Chemistry'
_journal_page_first 1395
_journal_page_last 1398
_journal_paper_doi 10.1021/jo062305n
_journal_volume 72
_journal_year 2007
_chemical_compound_source 'synthesis as described'
_chemical_formula_moiety 'C11 H11 N O2'
_chemical_formula_sum 'C11 H11 N O2'
_chemical_formula_weight 189.21
_chemical_name_systematic
;
 ?
;
_space_group_IT_number 61
_symmetry_cell_setting orthorhombic
_symmetry_Int_Tables_number 61
_symmetry_space_group_name_Hall '-P 2ac 2ab'
_symmetry_space_group_name_H-M 'P b c a'
_atom_sites_solution_hydrogens geom
_atom_sites_solution_primary direct
_atom_sites_solution_secondary difmap
_audit_conform_dict_location ftp://ftp.iucr.org/pub/cif_core.dic
_audit_conform_dict_name cif_core.dic
_audit_conform_dict_version 2.3
_audit_creation_date 2006-09-15T11:32:49-00:00
_audit_creation_method 'WinGX routine CIF_UPDATE'
_cell_angle_alpha 90
_cell_angle_beta 90
_cell_angle_gamma 90
_cell_formula_units_Z 8
_cell_length_a 7.4907(4)
_cell_length_b 13.1495(8)
_cell_length_c 18.5332(12)
_cell_measurement_reflns_used 4547
_cell_measurement_temperature 173(2)
_cell_measurement_theta_max 22.986
_cell_measurement_theta_min 3.395
_cell_measurement_wavelength 0.71073
_cell_volume 1825.50(19)
_computing_cell_refinement 'HKL Scalepack (Otwinowski & Minor 1997)'
_computing_data_collection 'Collect (Nonius BV, 1997-2000)'
_computing_data_reduction 'HKL Denzo and Scalepack (Otwinowski & Minor 1997)'
_computing_molecular_graphics 'Ortep-3 for Windows (Farrugia, 1997)'
_computing_publication_material 'WinGX publication routines (Farrugia, 1999)'
_computing_structure_refinement 'SHELXL-97 (Sheldrick, 1997)'
_computing_structure_solution 'SHELXS-86 (Sheldrick, 1986)'
_diffrn_ambient_temperature 173(2)
_diffrn_detector 'CCD plate'
_diffrn_detector_area_resol_mean 9
_diffrn_measured_fraction_theta_full 0.992
_diffrn_measured_fraction_theta_max 0.992
_diffrn_measurement_device '95mm CCD camera on \k-goniostat'
_diffrn_measurement_device_type KappaCCD
_diffrn_measurement_method 'CCD rotation images, thick slices'
_diffrn_orient_matrix_type 'by Nonius Collect from scalepack cell'
_diffrn_orient_matrix_UB_11 -0.536339E-1
_diffrn_orient_matrix_UB_12 0.587888E-1
_diffrn_orient_matrix_UB_13 -0.264884E-1
_diffrn_orient_matrix_UB_21 -0.120098
_diffrn_orient_matrix_UB_22 -0.329556E-1
_diffrn_orient_matrix_UB_23 0.29047E-2
_diffrn_orient_matrix_UB_31 -0.228447E-1
_diffrn_orient_matrix_UB_32 0.352305E-1
_diffrn_orient_matrix_UB_33 0.469181E-1
_diffrn_radiation_monochromator graphite
_diffrn_radiation_probe x-ray
_diffrn_radiation_type MoK\a
_diffrn_radiation_wavelength 0.71073
_diffrn_reflns_av_R_equivalents 0.0559
_diffrn_reflns_av_unetI/netI 0.0368
_diffrn_reflns_limit_h_max 8
_diffrn_reflns_limit_h_min -8
_diffrn_reflns_limit_k_max 13
_diffrn_reflns_limit_k_min -14
_diffrn_reflns_limit_l_max 20
_diffrn_reflns_limit_l_min -15
_diffrn_reflns_number 5953
_diffrn_reflns_theta_full 22.96
_diffrn_reflns_theta_max 22.96
_diffrn_reflns_theta_min 3.5
_diffrn_source 'Enraf Nonius FR590'
_exptl_absorpt_coefficient_mu 0.096
_exptl_absorpt_correction_type none
_exptl_crystal_colour colourless
_exptl_crystal_density_diffrn 1.377
_exptl_crystal_density_method 'not measured'
_exptl_crystal_description prism
_exptl_crystal_F_000 800
_exptl_crystal_size_max 0.25
_exptl_crystal_size_mid 0.15
_exptl_crystal_size_min 0.1
_refine_diff_density_max 0.166
_refine_diff_density_min -0.211
_refine_diff_density_rms 0.039
_refine_ls_extinction_method none
_refine_ls_goodness_of_fit_ref 1.065
_refine_ls_hydrogen_treatment constr
_refine_ls_matrix_type full
_refine_ls_number_parameters 128
_refine_ls_number_reflns 1253
_refine_ls_number_restraints 0
_refine_ls_restrained_S_all 1.065
_refine_ls_R_factor_all 0.0552
_refine_ls_R_factor_gt 0.0424
_refine_ls_shift/su_max 0
_refine_ls_shift/su_mean 0
_refine_ls_structure_factor_coef Fsqd
_refine_ls_weighting_details 'calc w=1/[\s^2^(Fo^2^)+(0.0529P)^2^+0.9002P] where P=(Fo^2^+2Fc^2^)/3'
_refine_ls_weighting_scheme calc
_refine_ls_wR_factor_gt 0.101
_refine_ls_wR_factor_ref 0.1094
_reflns_number_gt 1039
_reflns_number_total 1253
_reflns_threshold_expression >2sigma(I)
_cod_data_source_file jo062305nsi20061108_050535.cif
_cod_data_source_block sep1106
_cod_database_code 4022751

loop_
_symmetry_equiv_pos_as_xyz
'x, y, z'
'-x+1/2, -y, z+1/2'
'x+1/2, -y+1/2, -z'
'-x, y+1/2, -z+1/2'
'-x, -y, -z'
'x-1/2, y, -z-1/2'
'-x-1/2, y-1/2, z'
'x, -y-1/2, z-1/2'

loop_
_atom_site_label
_atom_site_type_symbol
_atom_site_fract_x
_atom_site_fract_y
_atom_site_fract_z
_atom_site_U_iso_or_equiv
_atom_site_adp_type
_atom_site_occupancy
_atom_site_symmetry_multiplicity
_atom_site_calc_flag
_atom_site_refinement_flags
O1 O 0.1907(2) 0.91824(11) 0.34727(8) 0.0391(5) Uani 1 1 d .
O2 O 0.0654(2) 1.21087(11) 0.03507(8) 0.0387(5) Uani 1 1 d .
N N 0.1277(2) 1.08974(13) 0.34012(9) 0.0332(5) Uani 1 1 d .
C1 C 0.1597(3) 0.99600(16) 0.31193(11) 0.0299(5) Uani 1 1 d .
C2 C 0.1478(3) 1.00663(15) 0.23297(11) 0.0268(5) Uani 1 1 d .
C3 C 0.1594(3) 0.92298(15) 0.17857(11) 0.0312(6) Uani 1 1 d .
H3A H 0.0402 0.8914 0.173 0.037 Uiso 1 1 calc R
H3B H 0.2424 0.8701 0.1965 0.037 Uiso 1 1 calc R
C4 C 0.2244(3) 0.96085(15) 0.10434(11) 0.0300(5) Uani 1 1 d .
H4A H 0.3565 0.9636 0.1043 0.036 Uiso 1 1 calc R
H4B H 0.1868 0.9119 0.0667 0.036 Uiso 1 1 calc R
C5 C 0.1520(3) 1.06418(16) 0.08628(11) 0.0281(5) Uani 1 1 d .
C6 C 0.1016(3) 1.13584(15) 0.14210(11) 0.0266(5) Uani 1 1 d .
C7 C 0.1146(3) 1.10451(15) 0.21666(11) 0.0272(5) Uani 1 1 d .
C8 C 0.0976(3) 1.16551(16) 0.28458(11) 0.0312(5) Uani 1 1 d .
H8A H 0.1886 1.2201 0.2867 0.037 Uiso 1 1 calc R
H8B H -0.0227 1.1961 0.2889 0.037 Uiso 1 1 calc R
C9 C 0.1291(3) 1.11358(16) 0.02348(12) 0.0348(6) Uani 1 1 d .
H9 H 0.1535 1.0854 -0.0227 0.042 Uiso 1 1 calc R
C10 C 0.0498(3) 1.22208(16) 0.10836(12) 0.0334(6) Uani 1 1 d .
H10 H 0.0085 1.2817 0.132 0.04 Uiso 1 1 calc R
C11 C 0.1290(3) 1.1137(2) 0.41645(12) 0.0429(6) Uani 1 1 d .
H11A H 0.1444 1.051 0.4444 0.064 Uiso 1 1 calc R
H11B H 0.0157 1.1459 0.4297 0.064 Uiso 1 1 calc R
H11C H 0.2277 1.1603 0.4269 0.064 Uiso 1 1 calc R

loop_
_atom_site_aniso_label
_atom_site_aniso_U_11
_atom_site_aniso_U_22
_atom_site_aniso_U_33
_atom_site_aniso_U_23
_atom_site_aniso_U_13
_atom_site_aniso_U_12
O1 0.0434(9) 0.0418(9) 0.0321(9) 0.0111(8) 0.0015(7) 0.0013(7)
O2 0.0460(9) 0.0350(9) 0.0350(10) 0.0074(7) -0.0045(7) -0.0023(7)
N 0.0382(11) 0.0389(11) 0.0224(10) -0.0042(8) 0.0012(8) -0.0015(8)
C1 0.0260(11) 0.0373(13) 0.0265(12) 0.0012(11) 0.0020(9) -0.0023(10)
C2 0.0263(11) 0.0283(11) 0.0259(12) 0.0001(9) 0.0017(9) -0.0012(9)
C3 0.0379(12) 0.0266(11) 0.0292(13) -0.0001(9) 0.0028(10) 0.0025(10)
C4 0.0327(12) 0.0320(12) 0.0251(12) -0.0019(9) -0.0013(9) 0.0017(10)
C5 0.0267(11) 0.0311(11) 0.0266(12) -0.0006(10) -0.0011(9) -0.0040(9)
C6 0.0265(11) 0.0263(11) 0.0270(12) 0.0013(9) -0.0035(9) -0.0041(9)
C7 0.0249(10) 0.0287(11) 0.0279(13) -0.0019(9) -0.0009(9) -0.0028(9)
C8 0.0315(11) 0.0312(12) 0.0310(13) -0.0041(10) 0.0021(10) -0.0024(10)
C9 0.0395(13) 0.0358(13) 0.0292(13) -0.0006(10) -0.0018(10) -0.0019(11)
C10 0.0356(13) 0.0305(12) 0.0342(14) -0.0013(10) -0.0034(10) -0.0048(10)
C11 0.0440(14) 0.0574(15) 0.0273(13) -0.0102(11) 0.0026(11) -0.0072(12)

loop_
_atom_type_symbol
_atom_type_description
_atom_type_scat_dispersion_real
_atom_type_scat_dispersion_imag
_atom_type_scat_source
C C 0.0033 0.0016 'International Tables Vol C Tables 4.2.6.8 and 6.1.1.4'
H H 0 0 'International Tables Vol C Tables 4.2.6.8 and 6.1.1.4'
N N 0.0061 0.0033 'International Tables Vol C Tables 4.2.6.8 and 6.1.1.4'
O O 0.0106 0.006 'International Tables Vol C Tables 4.2.6.8 and 6.1.1.4'

loop_
_geom_angle_atom_site_label_1
_geom_angle_atom_site_label_2
_geom_angle_atom_site_label_3
_geom_angle
C10 O2 C9 106.43(16)
C1 N C11 124.80(19)
C1 N C8 112.18(17)
C11 N C8 122.99(18)
O1 C1 N 125.4(2)
O1 C1 C2 128.05(19)
N C1 C2 106.56(17)
C7 C2 C1 108.98(18)
C7 C2 C3 124.29(19)
C1 C2 C3 126.65(17)
C2 C3 C4 112.48(17)
C2 C3 H3A 109.1
C4 C3 H3A 109.1
C2 C3 H3B 109.1
C4 C3 H3B 109.1
H3A C3 H3B 107.8
C5 C4 C3 112.15(17)
C5 C4 H4A 109.2
C3 C4 H4A 109.2
C5 C4 H4B 109.2
C3 C4 H4B 109.2
H4A C4 H4B 107.9
C9 C5 C6 105.72(19)
C9 C5 C4 132.59(19)
C6 C5 C4 121.57(18)
C10 C6 C7 134.5(2)
C10 C6 C5 106.86(18)
C7 C6 C5 118.66(18)
C2 C7 C6 120.00(19)
C2 C7 C8 109.83(18)
C6 C7 C8 130.17(18)
N C8 C7 102.44(16)
N C8 H8A 111.3
C7 C8 H8A 111.3
N C8 H8B 111.3
C7 C8 H8B 111.3
H8A C8 H8B 109.2
C5 C9 O2 110.90(19)
C5 C9 H9 124.5
O2 C9 H9 124.5
C6 C10 O2 110.09(18)
C6 C10 H10 125
O2 C10 H10 125
N C11 H11A 109.5
N C11 H11B 109.5
H11A C11 H11B 109.5
N C11 H11C 109.5
H11A C11 H11C 109.5
H11B C11 H11C 109.5

loop_
_geom_bond_atom_site_label_1
_geom_bond_atom_site_label_2
_geom_bond_distance
O1 C1 1.236(2)
O2 C10 1.371(3)
O2 C9 1.382(3)
N C1 1.360(3)
N C11 1.449(3)
N C8 1.450(3)
C1 C2 1.473(3)
C2 C7 1.345(3)
C2 C3 1.495(3)
C3 C4 1.542(3)
C3 H3A 0.99
C3 H3B 0.99
C4 C5 1.501(3)
C4 H4A 0.99
C4 H4B 0.99
C5 C9 1.344(3)
C5 C6 1.449(3)
C6 C10 1.352(3)
C6 C7 1.445(3)
C7 C8 1.498(3)
C8 H8A 0.99
C8 H8B 0.99
C9 H9 0.95
C10 H10 0.95
C11 H11A 0.98
C11 H11B 0.98
C11 H11C 0.98

loop_
_cod_related_entry_id
_cod_related_entry_database
_cod_related_entry_code
1 ChemSpider 21154031
